data_7160950
loop_
_publ_author_name
'Gyasi, Yusif I.'
'Nyalata, Satyanarayana'
'Pa, Sophea'
'Gunasekera, Disni'
'Vulupala, Veerabhadra R.'
'Mallampudi, Nagarjun R.'
'Ramidi, Gopal R.'
'Xu, Shiqing'

_publ_section_title
;
 Regioselective multicomponent synthesis of &#x3b1;-boryl ureas: discovery
 of a potent main protease inhibitor.
;
_journal_issue 5
_journal_name_full 'Organic &amp; biomolecular chemistry'
_journal_page_first 1033
_journal_page_last 1041
_journal_paper_doi 10.1039/d5ob01846c
_journal_volume 24
_journal_year 2026
_chemical_formula_moiety 'C18 H27 B Br F N2 O3, C3 H7'
_chemical_formula_sum 'C21 H34 B Br F N2 O3'
_chemical_formula_weight 472.22
_space_group_crystal_system monoclinic
_space_group_IT_number 14
_space_group_name_Hall '-P 2ybc'
_space_group_name_H-M_alt 'P 1 21/c 1'
_atom_sites_solution_hydrogens geom
_atom_sites_solution_primary dual
_audit_block_doi 10.5517/ccdc.csd.cc2p3lr5
_audit_creation_date 2025-05-13
_audit_creation_method
;
Olex2 1.5
(compiled 2025.04.05 svn.rf049d14d for OlexSys, GUI svn.r7224)
;
_audit_update_record
;
2025-07-25 deposited with the CCDC.	2025-12-29 downloaded from the CCDC.
;
_cell_angle_alpha 90
_cell_angle_beta 114.717(2)
_cell_angle_gamma 90
_cell_formula_units_Z 4
_cell_length_a 11.3295(2)
_cell_length_b 22.0996(3)
_cell_length_c 10.3207(2)
_cell_measurement_reflns_used 12258
_cell_measurement_temperature 99.9(7)
_cell_measurement_theta_max 73.4170
_cell_measurement_theta_min 3.9520
_cell_volume 2347.33(8)
_computing_cell_refinement 'CrysAlisPro 1.171.43.142a (Rigaku OD, 2024)'
_computing_data_collection 'CrysAlisPro 1.171.43.142a (Rigaku OD, 2024)'
_computing_data_reduction 'CrysAlisPro 1.171.43.142a (Rigaku OD, 2024)'
_computing_molecular_graphics 'Olex2 1.5 (Dolomanov et al., 2009)'
_computing_publication_material 'Olex2 1.5 (Dolomanov et al., 2009)'
_computing_structure_refinement 'XL  (Sheldrick, 2008)'
_computing_structure_solution 'SHELXT  (Sheldrick, 2015)'
_diffrn_ambient_environment N~2~
_diffrn_ambient_temperature 99.9(7)
_diffrn_detector 'Hybrid Pixel Array Detector'
_diffrn_detector_area_resol_mean 10.0000
_diffrn_detector_type HyPix
_diffrn_measured_fraction_theta_full 0.991
_diffrn_measured_fraction_theta_max 0.917
_diffrn_measurement_details
;
List of Runs (angles in degrees, time in seconds):

  # Type    Start    End  Width  t~exp~   \w     \q     \k     \f   Frames
#--------------------------------------------------------------------------
  1  \w   -116.00 -77.00   0.50    2.00    --  -47.48-129.00 -89.00   78
  2  \w    -69.00 -43.00   0.50    2.00    --  -47.48 129.00 -17.00   52
  3  \w   -115.00 -88.00   0.50    2.00    --  -47.48-142.00  98.00   54
  4  \w     56.00 104.00   0.50    2.00    --   47.48-142.00  98.00   96
  5  \w     60.00  85.00   0.50    2.00    --   47.48-129.00 -89.00   50
  6  \w    -65.00 -40.00   0.50    8.00    --  -91.75 142.00 154.00   50
  7  \w   -133.00-108.00   0.50    8.00    --  -91.75-142.00  98.00   50
  8  \w    -97.00 -72.00   0.50    8.00    --  -91.75-129.00 -89.00   50
  9  \w   -162.00-102.00   0.50    8.00    --  -91.75-129.00 -89.00  120
 10  \w     82.00 107.00   0.50    8.00    --  103.50-129.00 -89.00   50
 11  \w     93.00 139.00   0.50    8.00    --  103.50 142.00 154.00   92
 12  \w    111.00 137.00   0.50    8.00    --  103.50 129.00 -17.00   52
 13  \w     97.00 122.00   0.50    8.00    --  103.50-142.00  98.00   50
 14  \w    -12.00  28.00   0.50    2.00    --  -47.48  19.00   0.00   80
 15  \w    -11.00  28.00   0.50    2.00    --  -47.48  19.00-120.00   78
 16  \w    -10.00  27.00   0.50    2.00    --  -47.48  19.00-180.00   74
 17  \w    -71.00 -39.00   0.50    2.00    --  -47.48 142.00 154.00   64
 18  \w    -39.00  19.00   0.50    2.00    --  -47.48  38.00 -90.00  116
 19  \w    -12.00  18.00   0.50    2.00    --  -47.48  19.00  60.00   60
 20  \w    -23.00   3.00   0.50    2.00    --   47.48 -19.00-180.00   52
 21  \w    -20.00  11.00   0.50    2.00    --   47.48 -19.00  30.00   62
 22  \w    -27.00   5.00   0.50    2.00    --   47.48 -19.00 -60.00   64
 23  \w   -148.00-111.00   0.50    8.00    --  -91.75 -77.00-180.00   74
 24  \w   -163.00-116.00   0.50    8.00    --  -91.75 -61.00  90.00   94
 25  \w    -49.00 -24.00   0.50    8.00    --  -91.75  45.00 -60.00   50
 26  \w    -49.00 -24.00   0.50    8.00    --  -91.75  45.00 -30.00   50
 27  \w   -163.00-107.00   0.50    8.00    --  -91.75 -61.00   0.00  112
 28  \w    -48.00 -23.00   0.50    8.00    --  -91.75  45.00   0.00   50
 29  \w   -163.00-108.00   0.50    8.00    --  -91.75 -61.00-150.00  110
 30  \w   -158.00-118.00   0.50    8.00    --  -91.75 -95.00 -30.00   80
 31  \w    -46.00 -20.00   0.50    8.00    --  -91.75  45.00-150.00   52
 32  \w    -49.00 -21.00   0.50    8.00    --  -91.75  45.00 150.00   56
 33  \w    -70.00 -19.00   0.50    8.00    --  -91.75  61.00 -30.00  102
 34  \w    -47.00 -20.00   0.50    8.00    --  -91.75  45.00-180.00   54
 35  \w    -49.00 -24.00   0.50    8.00    --  -91.75  45.00  30.00   50
 36  \w    -48.00 -21.00   0.50    8.00    --  -91.75  45.00  90.00   54
 37  \w   -162.00-106.00   0.50    8.00    --  -91.75 -61.00  30.00  112
 38  \w     72.00 103.00   0.50    8.00    --  103.50 -95.00 -60.00   62
 39  \w     38.00  64.00   0.50    8.00    --  103.50 -95.00 -60.00   52
 40  \w     62.00 103.00   0.50    8.00    --  103.50 -95.00 120.00   82
 41  \w     96.00 123.00   0.50    8.00    --  103.50 -77.00 -90.00   54
 42  \w     31.00  83.00   0.50    8.00    --  103.50 -77.00 -90.00  104
;
_diffrn_measurement_device 'four-circle diffractometer'
_diffrn_measurement_device_type 'XtaLAB Synergy, Dualflex, HyPix'
_diffrn_measurement_method '\w scans'
_diffrn_measurement_specimen_support 'Mitegen 50um'
_diffrn_orient_matrix_type 'CrysAlisPro convention (1999,Acta A55,543-557)'
_diffrn_orient_matrix_UB_11 -0.1084772000
_diffrn_orient_matrix_UB_12 0.0415226000
_diffrn_orient_matrix_UB_13 0.0019776000
_diffrn_orient_matrix_UB_21 -0.0838129000
_diffrn_orient_matrix_UB_22 -0.0559135000
_diffrn_orient_matrix_UB_23 -0.0075705000
_diffrn_orient_matrix_UB_31 0.0601373000
_diffrn_orient_matrix_UB_32 -0.0030621000
_diffrn_orient_matrix_UB_33 0.1641472000
_diffrn_radiation_collimation 0.12
_diffrn_radiation_monochromator mirror
_diffrn_radiation_probe x-ray
_diffrn_radiation_type 'Cu K\a'
_diffrn_radiation_wavelength 1.54184
_diffrn_reflns_av_R_equivalents 0.0480
_diffrn_reflns_av_unetI/netI 0.0315
_diffrn_reflns_Laue_measured_fraction_full 0.991
_diffrn_reflns_Laue_measured_fraction_max 0.917
_diffrn_reflns_limit_h_max 14
_diffrn_reflns_limit_h_min -14
_diffrn_reflns_limit_k_max 25
_diffrn_reflns_limit_k_min -26
_diffrn_reflns_limit_l_max 12
_diffrn_reflns_limit_l_min -9
_diffrn_reflns_number 22936
_diffrn_reflns_point_group_measured_fraction_full 0.991
_diffrn_reflns_point_group_measured_fraction_max 0.917
_diffrn_reflns_theta_full 67.684
_diffrn_reflns_theta_max 75.487
_diffrn_reflns_theta_min 4.001
_diffrn_source 'micro-focus sealed X-ray tube'
_diffrn_source_current 1.0
_diffrn_source_power 0.05
_diffrn_source_type 'PhotonJet (Cu) X-ray Source'
_diffrn_source_voltage 50.0
_exptl_absorpt_coefficient_mu 2.643
_exptl_absorpt_correction_T_max 1.00000
_exptl_absorpt_correction_T_min 0.75668
_exptl_absorpt_correction_type multi-scan
_exptl_absorpt_process_details
;
CrysAlisPro 1.171.43.142a (Rigaku Oxford Diffraction, 2024)
Empirical absorption correction using spherical harmonics,
implemented in SCALE3 ABSPACK scaling algorithm.
;
_exptl_crystal_colour colourless
_exptl_crystal_colour_primary colourless
_exptl_crystal_density_diffrn 1.336
_exptl_crystal_description plate
_exptl_crystal_F_000 988
_exptl_crystal_size_max 0.2
_exptl_crystal_size_mid 0.1
_exptl_crystal_size_min 0.005
_refine_diff_density_max 1.082
_refine_diff_density_min -0.571
_refine_diff_density_rms 0.088
_refine_ls_extinction_method none
_refine_ls_goodness_of_fit_ref 1.089
_refine_ls_hydrogen_treatment constr
_refine_ls_matrix_type full
_refine_ls_number_parameters 269
_refine_ls_number_reflns 4457
_refine_ls_number_restraints 0
_refine_ls_restrained_S_all 1.089
_refine_ls_R_factor_all 0.0513
_refine_ls_R_factor_gt 0.0467
_refine_ls_shift/su_max 0.001
_refine_ls_shift/su_mean 0.000
_refine_ls_structure_factor_coef Fsqd
_refine_ls_weighting_details 'w=1/[\s^2^(Fo^2^)+(0.0712P)^2^+2.9569P] where P=(Fo^2^+2Fc^2^)/3'
_refine_ls_weighting_scheme calc
_refine_ls_wR_factor_gt 0.1276
_refine_ls_wR_factor_ref 0.1307
_reflns_Friedel_coverage 0.000
_reflns_number_gt 4050
_reflns_number_total 4457
_reflns_threshold_expression 'I > 2\s(I)'
_cod_data_source_file d5ob01846c2.cif
_cod_data_source_block xi_2025_5_13_ns
_cod_original_cell_volume 2347.32(8)
_cod_database_code 7160950
_shelx_shelxl_version_number 2018/3
_chemical_oxdiff_formula CHNBFBrO
_shelx_space_group_comment
;
The symmetry employed for this shelxl refinement is uniquely defined
by the following loop, which should always be used as a source of
symmetry information in preference to the above space-group names.
They are only intended as comments.
;
_shelx_estimated_absorpt_t_max 0.987
_shelx_estimated_absorpt_t_min 0.620
_olex2_refinement_description
;
1. Fixed Uiso
 At 1.2 times of:
  All C(H) groups, All C(H,H) groups, All N(H) groups
 At 1.5 times of:
  All C(H,H,H) groups
2.a Ternary CH refined with riding coordinates:
 C7(H7)
2.b Secondary CH2 refined with riding coordinates:
 C9(H9A,H9B), C11(H11A,H11B), C19(H19A,H19B), C20(H20A,H20B)
2.c Aromatic/amide H refined with riding coordinates:
 N1(H1), C4(H4), C5(H5), C6(H6)
2.d Idealised Me refined as rotating group:
 C10(H10A,H10B,H10C), C12(H12A,H12B,H12C), C15(H15A,H15B,H15C), C16(H16A,H16B,
 H16C), C17(H17A,H17B,H17C), C18(H18A,H18B,H18C), C21(H21A,H21B,H21C)
;
_olex2_diffrn_ambient_temperature_device 'Oxford Cryosystems'
_olex2_submission_special_instructions 'No special instructions were received'
_oxdiff_exptl_absorpt_empirical_details
;
Empirical correction (ABSPACK) includes:
- Absorption correction using spherical harmonics
- Frame scaling
;
_oxdiff_exptl_absorpt_empirical_full_max 2.080
_oxdiff_exptl_absorpt_empirical_full_min 0.562

loop_
_space_group_symop_operation_xyz
'x, y, z'
'-x, y+1/2, -z+1/2'
'-x, -y, -z'
'x, -y-1/2, z-1/2'

loop_
_atom_site_label
_atom_site_type_symbol
_atom_site_fract_x
_atom_site_fract_y
_atom_site_fract_z
_atom_site_U_iso_or_equiv
_atom_site_adp_type
_atom_site_occupancy
_atom_site_site_symmetry_order
_atom_site_calc_flag
_atom_site_refinement_flags_posn
_atom_site_refinement_flags_adp
_atom_site_refinement_flags_occupancy
_atom_site_disorder_assembly
_atom_site_disorder_group
Br1 Br 0.86931(3) 0.76733(2) 0.56639(3) 0.03225(14) Uani 1 1 d . . . . .
F1 F 0.91617(19) 0.66570(9) 0.4066(2) 0.0426(5) Uani 1 1 d . . . . .
O1 O 0.35835(19) 0.83287(8) 0.3429(2) 0.0218(4) Uani 1 1 d . . . . .
O2 O 0.5671(2) 0.88952(8) 0.42819(19) 0.0234(4) Uani 1 1 d . . . . .
O3 O 0.49816(19) 0.83678(8) 0.21422(19) 0.0209(4) Uani 1 1 d . . . . .
N1 N 0.4456(2) 0.75166(10) 0.4759(2) 0.0194(5) Uani 1 1 d . . . . .
H1 H 0.444349 0.718214 0.521540 0.023 Uiso 1 1 calc R U . . .
N2 N 0.2337(2) 0.78139(10) 0.4304(3) 0.0222(5) Uani 1 1 d . . . . .
C1 C 0.6104(3) 0.72424(11) 0.3903(3) 0.0181(5) Uani 1 1 d . . . . .
C2 C 0.7434(3) 0.71685(13) 0.4280(3) 0.0233(6) Uani 1 1 d . . . . .
C3 C 0.7869(3) 0.67126(14) 0.3678(3) 0.0285(6) Uani 1 1 d . . . . .
C4 C 0.7037(3) 0.63195(13) 0.2689(3) 0.0303(7) Uani 1 1 d . . . . .
H4 H 0.735868 0.600937 0.228536 0.036 Uiso 1 1 calc R U . . .
C5 C 0.5715(3) 0.63866(12) 0.2293(3) 0.0261(6) Uani 1 1 d . . . . .
H5 H 0.511715 0.611923 0.161294 0.031 Uiso 1 1 calc R U . . .
C6 C 0.5265(3) 0.68441(12) 0.2889(3) 0.0211(5) Uani 1 1 d . . . . .
H6 H 0.435513 0.688728 0.259730 0.025 Uiso 1 1 calc R U . . .
C7 C 0.5597(3) 0.77294(11) 0.4558(3) 0.0185(5) Uani 1 1 d . . . . .
H7 H 0.629547 0.784551 0.550481 0.022 Uiso 1 1 calc R U . . .
C8 C 0.3446(3) 0.78865(12) 0.4172(3) 0.0189(5) Uani 1 1 d . . . . .
C9 C 0.2132(3) 0.72776(13) 0.5036(3) 0.0267(6) Uani 1 1 d . . . . .
H9A H 0.140437 0.735778 0.530638 0.032 Uiso 1 1 calc R U . . .
H9B H 0.292243 0.720440 0.592266 0.032 Uiso 1 1 calc R U . . .
C10 C 0.1829(3) 0.67181(14) 0.4110(4) 0.0335(7) Uani 1 1 d . . . . .
H10A H 0.102301 0.678142 0.325297 0.050 Uiso 1 1 calc R U . . .
H10B H 0.172480 0.637102 0.464393 0.050 Uiso 1 1 calc R U . . .
H10C H 0.254317 0.663928 0.383278 0.050 Uiso 1 1 calc R U . . .
C11 C 0.1283(3) 0.82581(14) 0.3711(3) 0.0275(6) Uani 1 1 d . . . . .
H11A H 0.043680 0.804501 0.333660 0.033 Uiso 1 1 calc R U . . .
H11B H 0.135677 0.847304 0.290643 0.033 Uiso 1 1 calc R U . . .
C12 C 0.1326(3) 0.87133(15) 0.4825(4) 0.0381(8) Uani 1 1 d . . . . .
H12A H 0.057645 0.898506 0.441669 0.057 Uiso 1 1 calc R U . . .
H12B H 0.212960 0.894983 0.513565 0.057 Uiso 1 1 calc R U . . .
H12C H 0.130061 0.849995 0.564567 0.057 Uiso 1 1 calc R U . . .
C13 C 0.5588(3) 0.93234(12) 0.3196(3) 0.0263(6) Uani 1 1 d . . . . .
C14 C 0.5676(3) 0.89035(12) 0.2027(3) 0.0236(6) Uani 1 1 d . . . . .
C15 C 0.4285(4) 0.96562(13) 0.2682(3) 0.0333(7) Uani 1 1 d . . . . .
H15A H 0.357449 0.936931 0.220474 0.050 Uiso 1 1 calc R U . . .
H15B H 0.425572 0.997580 0.201112 0.050 Uiso 1 1 calc R U . . .
H15C H 0.419019 0.983622 0.350117 0.050 Uiso 1 1 calc R U . . .
C16 C 0.6693(4) 0.97720(14) 0.3834(4) 0.0374(8) Uani 1 1 d . . . . .
H16A H 0.656375 1.001729 0.455504 0.056 Uiso 1 1 calc R U . . .
H16B H 0.671204 1.003613 0.308009 0.056 Uiso 1 1 calc R U . . .
H16C H 0.751806 0.955283 0.427915 0.056 Uiso 1 1 calc R U . . .
C17 C 0.5031(3) 0.91563(13) 0.0530(3) 0.0307(7) Uani 1 1 d . . . . .
H17A H 0.511632 0.886569 -0.014308 0.046 Uiso 1 1 calc R U . . .
H17B H 0.545106 0.953793 0.048061 0.046 Uiso 1 1 calc R U . . .
H17C H 0.410858 0.922908 0.028268 0.046 Uiso 1 1 calc R U . . .
C18 C 0.7068(3) 0.87143(14) 0.2354(4) 0.0325(7) Uani 1 1 d . . . . .
H18A H 0.750513 0.858487 0.335110 0.049 Uiso 1 1 calc R U . . .
H18B H 0.753675 0.905798 0.219213 0.049 Uiso 1 1 calc R U . . .
H18C H 0.705615 0.837878 0.172755 0.049 Uiso 1 1 calc R U . . .
B1 B 0.5046(3) 0.83495(14) 0.3571(3) 0.0206(6) Uani 1 1 d . . . . .
C19 C -0.0245(5) 1.01645(18) 0.0456(5) 0.0575(11) Uani 1 1 d . . . . .
H19A H -0.120178 1.019584 -0.006007 0.069 Uiso 1 1 calc R U . . .
H19B H 0.010789 1.058102 0.059192 0.069 Uiso 1 1 calc R U . . .
C20 C 0.0061(7) 0.9902(2) 0.1878(6) 0.0788(16) Uani 1 1 d . . . . .
H20A H 0.101173 0.983718 0.236435 0.095 Uiso 1 1 calc R U . . .
H20B H -0.035870 0.949953 0.174361 0.095 Uiso 1 1 calc R U . . .
C21 C -0.0344(6) 1.0265(2) 0.2838(6) 0.0742(14) Uani 1 1 d . . . . .
H21A H -0.008837 1.005373 0.375089 0.111 Uiso 1 1 calc R U . . .
H21B H -0.128981 1.031760 0.239331 0.111 Uiso 1 1 calc R U . . .
H21C H 0.007800 1.066194 0.300221 0.111 Uiso 1 1 calc R U . . .

loop_
_atom_site_aniso_label
_atom_site_aniso_U_11
_atom_site_aniso_U_22
_atom_site_aniso_U_33
_atom_site_aniso_U_23
_atom_site_aniso_U_13
_atom_site_aniso_U_12
Br1 0.02054(19) 0.0394(2) 0.0327(2) 0.00017(12) 0.00705(15) -0.00317(11)
F1 0.0286(10) 0.0484(11) 0.0560(13) 0.0028(9) 0.0228(9) 0.0128(8)
O1 0.0234(10) 0.0224(9) 0.0217(9) 0.0036(7) 0.0115(8) 0.0025(7)
O2 0.0356(11) 0.0196(9) 0.0178(9) -0.0004(7) 0.0138(9) -0.0046(8)
O3 0.0299(10) 0.0169(9) 0.0187(9) -0.0012(7) 0.0128(8) -0.0031(7)
N1 0.0212(12) 0.0187(10) 0.0195(11) 0.0030(9) 0.0098(10) 0.0005(9)
N2 0.0216(12) 0.0234(11) 0.0237(12) 0.0018(9) 0.0114(10) 0.0017(9)
C1 0.0211(13) 0.0184(12) 0.0171(12) 0.0058(10) 0.0104(11) 0.0017(10)
C2 0.0253(14) 0.0245(13) 0.0208(14) 0.0049(10) 0.0105(12) 0.0025(11)
C3 0.0252(15) 0.0350(16) 0.0291(15) 0.0084(12) 0.0151(13) 0.0085(12)
C4 0.0451(18) 0.0239(14) 0.0310(16) 0.0045(12) 0.0249(15) 0.0098(13)
C5 0.0425(17) 0.0206(13) 0.0201(14) 0.0023(10) 0.0180(13) 0.0013(12)
C6 0.0258(14) 0.0222(13) 0.0171(13) 0.0028(10) 0.0106(11) 0.0005(10)
C7 0.0221(14) 0.0197(12) 0.0164(12) -0.0009(9) 0.0108(11) -0.0018(10)
C8 0.0222(13) 0.0205(13) 0.0143(12) -0.0013(9) 0.0081(11) -0.0005(10)
C9 0.0260(15) 0.0286(15) 0.0306(16) 0.0041(11) 0.0168(14) -0.0011(11)
C10 0.0269(16) 0.0280(15) 0.048(2) -0.0016(13) 0.0182(15) -0.0041(12)
C11 0.0233(14) 0.0305(15) 0.0267(15) 0.0021(12) 0.0085(12) 0.0054(11)
C12 0.0408(19) 0.0297(16) 0.0448(19) -0.0045(14) 0.0189(16) 0.0062(13)
C13 0.0442(17) 0.0192(13) 0.0211(14) -0.0013(10) 0.0192(13) -0.0042(12)
C14 0.0368(16) 0.0174(12) 0.0214(14) -0.0030(10) 0.0167(13) -0.0060(11)
C15 0.056(2) 0.0219(14) 0.0308(16) 0.0022(12) 0.0261(16) 0.0065(13)
C16 0.059(2) 0.0279(16) 0.0331(17) -0.0093(13) 0.0263(17) -0.0167(15)
C17 0.052(2) 0.0217(14) 0.0239(15) 0.0003(11) 0.0209(14) -0.0013(13)
C18 0.0395(18) 0.0290(15) 0.0369(17) -0.0047(13) 0.0238(15) -0.0072(13)
B1 0.0252(15) 0.0199(14) 0.0192(15) 0.0013(11) 0.0118(13) -0.0004(11)
C19 0.079(3) 0.0349(19) 0.074(3) 0.0017(19) 0.048(3) -0.0026(19)
C20 0.115(5) 0.056(3) 0.082(4) 0.008(3) 0.058(4) 0.010(3)
C21 0.093(4) 0.066(3) 0.071(3) 0.014(3) 0.042(3) 0.018(3)

loop_
_atom_type_symbol
_atom_type_description
_atom_type_scat_dispersion_real
_atom_type_scat_dispersion_imag
_atom_type_scat_source
C C 0.0181 0.0091 'International Tables Vol C Tables 4.2.6.8 and 6.1.1.4'
H H 0.0000 0.0000 'International Tables Vol C Tables 4.2.6.8 and 6.1.1.4'
B B 0.0090 0.0039 'International Tables Vol C Tables 4.2.6.8 and 6.1.1.4'
Br Br -0.6763 1.2805 'International Tables Vol C Tables 4.2.6.8 and 6.1.1.4'
F F 0.0727 0.0534 'International Tables Vol C Tables 4.2.6.8 and 6.1.1.4'
N N 0.0311 0.0180 'International Tables Vol C Tables 4.2.6.8 and 6.1.1.4'
O O 0.0492 0.0322 'International Tables Vol C Tables 4.2.6.8 and 6.1.1.4'

loop_
_geom_angle_atom_site_label_1
_geom_angle_atom_site_label_2
_geom_angle_atom_site_label_3
_geom_angle
_geom_angle_site_symmetry_1
_geom_angle_site_symmetry_3
_geom_angle_publ_flag
C8 O1 B1 110.2(2) . . ?
B1 O2 C13 107.3(2) . . ?
B1 O3 C14 107.9(2) . . ?
C7 N1 H1 123.8 . . ?
C8 N1 H1 123.8 . . ?
C8 N1 C7 112.3(2) . . ?
C8 N2 C9 120.5(2) . . ?
C8 N2 C11 121.1(2) . . ?
C11 N2 C9 118.4(2) . . ?
C2 C1 C7 121.8(2) . . ?
C6 C1 C2 116.9(2) . . ?
C6 C1 C7 121.3(2) . . ?
C1 C2 Br1 121.5(2) . . ?
C3 C2 Br1 118.0(2) . . ?
C3 C2 C1 120.4(3) . . ?
F1 C3 C2 118.7(3) . . ?
F1 C3 C4 119.0(3) . . ?
C4 C3 C2 122.3(3) . . ?
C3 C4 H4 120.9 . . ?
C3 C4 C5 118.3(3) . . ?
C5 C4 H4 120.9 . . ?
C4 C5 H5 120.0 . . ?
C4 C5 C6 120.0(3) . . ?
C6 C5 H5 120.0 . . ?
C1 C6 H6 118.9 . . ?
C5 C6 C1 122.1(3) . . ?
C5 C6 H6 118.9 . . ?
N1 C7 C1 111.0(2) . . ?
N1 C7 H7 109.1 . . ?
N1 C7 B1 102.9(2) . . ?
C1 C7 H7 109.1 . . ?
C1 C7 B1 115.4(2) . . ?
B1 C7 H7 109.1 . . ?
O1 C8 N1 116.2(2) . . ?
O1 C8 N2 120.4(2) . . ?
N2 C8 N1 123.4(2) . . ?
N2 C9 H9A 109.2 . . ?
N2 C9 H9B 109.2 . . ?
N2 C9 C10 112.1(2) . . ?
H9A C9 H9B 107.9 . . ?
C10 C9 H9A 109.2 . . ?
C10 C9 H9B 109.2 . . ?
C9 C10 H10A 109.5 . . ?
C9 C10 H10B 109.5 . . ?
C9 C10 H10C 109.5 . . ?
H10A C10 H10B 109.5 . . ?
H10A C10 H10C 109.5 . . ?
H10B C10 H10C 109.5 . . ?
N2 C11 H11A 109.3 . . ?
N2 C11 H11B 109.3 . . ?
N2 C11 C12 111.4(3) . . ?
H11A C11 H11B 108.0 . . ?
C12 C11 H11A 109.3 . . ?
C12 C11 H11B 109.3 . . ?
C11 C12 H12A 109.5 . . ?
C11 C12 H12B 109.5 . . ?
C11 C12 H12C 109.5 . . ?
H12A C12 H12B 109.5 . . ?
H12A C12 H12C 109.5 . . ?
H12B C12 H12C 109.5 . . ?
O2 C13 C14 101.9(2) . . ?
O2 C13 C15 108.9(2) . . ?
O2 C13 C16 108.6(2) . . ?
C15 C13 C14 112.5(2) . . ?
C16 C13 C14 114.7(2) . . ?
C16 C13 C15 109.8(3) . . ?
O3 C14 C13 102.1(2) . . ?
O3 C14 C17 109.7(2) . . ?
O3 C14 C18 107.6(2) . . ?
C17 C14 C13 114.3(2) . . ?
C17 C14 C18 109.8(2) . . ?
C18 C14 C13 112.7(2) . . ?
C13 C15 H15A 109.5 . . ?
C13 C15 H15B 109.5 . . ?
C13 C15 H15C 109.5 . . ?
H15A C15 H15B 109.5 . . ?
H15A C15 H15C 109.5 . . ?
H15B C15 H15C 109.5 . . ?
C13 C16 H16A 109.5 . . ?
C13 C16 H16B 109.5 . . ?
C13 C16 H16C 109.5 . . ?
H16A C16 H16B 109.5 . . ?
H16A C16 H16C 109.5 . . ?
H16B C16 H16C 109.5 . . ?
C14 C17 H17A 109.5 . . ?
C14 C17 H17B 109.5 . . ?
C14 C17 H17C 109.5 . . ?
H17A C17 H17B 109.5 . . ?
H17A C17 H17C 109.5 . . ?
H17B C17 H17C 109.5 . . ?
C14 C18 H18A 109.5 . . ?
C14 C18 H18B 109.5 . . ?
C14 C18 H18C 109.5 . . ?
H18A C18 H18B 109.5 . . ?
H18A C18 H18C 109.5 . . ?
H18B C18 H18C 109.5 . . ?
O1 B1 C7 98.10(19) . . ?
O2 B1 O1 109.9(2) . . ?
O2 B1 O3 107.6(2) . . ?
O2 B1 C7 113.6(2) . . ?
O3 B1 O1 107.3(2) . . ?
O3 B1 C7 119.5(2) . . ?
C19 C19 H19A 108.2 3_575 . ?
C19 C19 H19B 108.2 3_575 . ?
C19 C19 C20 116.5(5) 3_575 . ?
H19A C19 H19B 107.3 . . ?
C20 C19 H19A 108.2 . . ?
C20 C19 H19B 108.2 . . ?
C19 C20 H20A 108.3 . . ?
C19 C20 H20B 108.3 . . ?
C19 C20 C21 116.0(4) . . ?
H20A C20 H20B 107.4 . . ?
C21 C20 H20A 108.3 . . ?
C21 C20 H20B 108.3 . . ?
C20 C21 H21A 109.5 . . ?
C20 C21 H21B 109.5 . . ?
C20 C21 H21C 109.5 . . ?
H21A C21 H21B 109.5 . . ?
H21A C21 H21C 109.5 . . ?
H21B C21 H21C 109.5 . . ?

loop_
_geom_bond_atom_site_label_1
_geom_bond_atom_site_label_2
_geom_bond_distance
_geom_bond_site_symmetry_2
_geom_bond_publ_flag
Br1 C2 1.901(3) . ?
F1 C3 1.353(3) . ?
O1 C8 1.291(3) . ?
O1 B1 1.602(4) . ?
O2 C13 1.440(3) . ?
O2 B1 1.435(4) . ?
O3 C14 1.453(3) . ?
O3 B1 1.446(3) . ?
N1 H1 0.8800 . ?
N1 C7 1.469(3) . ?
N1 C8 1.329(4) . ?
N2 C8 1.328(4) . ?
N2 C9 1.476(4) . ?
N2 C11 1.468(4) . ?
C1 C2 1.399(4) . ?
C1 C6 1.393(4) . ?
C1 C7 1.507(3) . ?
C2 C3 1.379(4) . ?
C3 C4 1.371(5) . ?
C4 H4 0.9500 . ?
C4 C5 1.386(5) . ?
C5 H5 0.9500 . ?
C5 C6 1.387(4) . ?
C6 H6 0.9500 . ?
C7 H7 1.0000 . ?
C7 B1 1.665(4) . ?
C9 H9A 0.9900 . ?
C9 H9B 0.9900 . ?
C9 C10 1.512(4) . ?
C10 H10A 0.9800 . ?
C10 H10B 0.9800 . ?
C10 H10C 0.9800 . ?
C11 H11A 0.9900 . ?
C11 H11B 0.9900 . ?
C11 C12 1.514(4) . ?
C12 H12A 0.9800 . ?
C12 H12B 0.9800 . ?
C12 H12C 0.9800 . ?
C13 C14 1.558(4) . ?
C13 C15 1.532(5) . ?
C13 C16 1.515(4) . ?
C14 C17 1.513(4) . ?
C14 C18 1.527(4) . ?
C15 H15A 0.9800 . ?
C15 H15B 0.9800 . ?
C15 H15C 0.9800 . ?
C16 H16A 0.9800 . ?
C16 H16B 0.9800 . ?
C16 H16C 0.9800 . ?
C17 H17A 0.9800 . ?
C17 H17B 0.9800 . ?
C17 H17C 0.9800 . ?
C18 H18A 0.9800 . ?
C18 H18B 0.9800 . ?
C18 H18C 0.9800 . ?
C19 C19 1.470(8) 3_575 ?
C19 H19A 0.9900 . ?
C19 H19B 0.9900 . ?
C19 C20 1.479(7) . ?
C20 H20A 0.9900 . ?
C20 H20B 0.9900 . ?
C20 C21 1.489(8) . ?
C21 H21A 0.9800 . ?
C21 H21B 0.9800 . ?
C21 H21C 0.9800 . ?

loop_
_geom_torsion_atom_site_label_1
_geom_torsion_atom_site_label_2
_geom_torsion_atom_site_label_3
_geom_torsion_atom_site_label_4
_geom_torsion
_geom_torsion_site_symmetry_1
_geom_torsion_site_symmetry_2
_geom_torsion_site_symmetry_3
_geom_torsion_site_symmetry_4
_geom_torsion_publ_flag
Br1 C2 C3 F1 -1.9(4) . . . . ?
Br1 C2 C3 C4 178.9(2) . . . . ?
F1 C3 C4 C5 -179.4(3) . . . . ?
O2 C13 C14 O3 35.2(3) . . . . ?
O2 C13 C14 C17 153.7(2) . . . . ?
O2 C13 C14 C18 -80.0(3) . . . . ?
N1 C7 B1 O1 -0.6(2) . . . . ?
N1 C7 B1 O2 115.3(2) . . . . ?
N1 C7 B1 O3 -115.9(3) . . . . ?
C1 C2 C3 F1 179.8(2) . . . . ?
C1 C2 C3 C4 0.6(4) . . . . ?
C1 C7 B1 O1 120.4(2) . . . . ?
C1 C7 B1 O2 -123.7(3) . . . . ?
C1 C7 B1 O3 5.1(4) . . . . ?
C2 C1 C6 C5 1.1(4) . . . . ?
C2 C1 C7 N1 -144.1(2) . . . . ?
C2 C1 C7 B1 99.4(3) . . . . ?
C2 C3 C4 C5 -0.2(4) . . . . ?
C3 C4 C5 C6 0.3(4) . . . . ?
C4 C5 C6 C1 -0.8(4) . . . . ?
C6 C1 C2 Br1 -179.30(18) . . . . ?
C6 C1 C2 C3 -1.0(4) . . . . ?
C6 C1 C7 N1 35.9(3) . . . . ?
C6 C1 C7 B1 -80.6(3) . . . . ?
C7 N1 C8 O1 6.1(3) . . . . ?
C7 N1 C8 N2 -174.9(2) . . . . ?
C7 C1 C2 Br1 0.7(3) . . . . ?
C7 C1 C2 C3 179.0(2) . . . . ?
C7 C1 C6 C5 -178.9(2) . . . . ?
C8 O1 B1 O2 -114.9(2) . . . . ?
C8 O1 B1 O3 128.4(2) . . . . ?
C8 O1 B1 C7 3.9(2) . . . . ?
C8 N1 C7 C1 -126.7(2) . . . . ?
C8 N1 C7 B1 -2.8(3) . . . . ?
C8 N2 C9 C10 -76.8(3) . . . . ?
C8 N2 C11 C12 -95.5(3) . . . . ?
C9 N2 C8 O1 174.2(2) . . . . ?
C9 N2 C8 N1 -4.8(4) . . . . ?
C9 N2 C11 C12 85.3(3) . . . . ?
C11 N2 C8 O1 -5.0(4) . . . . ?
C11 N2 C8 N1 176.0(2) . . . . ?
C11 N2 C9 C10 102.4(3) . . . . ?
C13 O2 B1 O1 -97.6(2) . . . . ?
C13 O2 B1 O3 19.0(3) . . . . ?
C13 O2 B1 C7 153.6(2) . . . . ?
C14 O3 B1 O1 123.3(2) . . . . ?
C14 O3 B1 O2 5.0(3) . . . . ?
C14 O3 B1 C7 -126.4(3) . . . . ?
C15 C13 C14 O3 -81.3(3) . . . . ?
C15 C13 C14 C17 37.1(3) . . . . ?
C15 C13 C14 C18 163.5(2) . . . . ?
C16 C13 C14 O3 152.4(3) . . . . ?
C16 C13 C14 C17 -89.2(3) . . . . ?
C16 C13 C14 C18 37.1(3) . . . . ?
B1 O1 C8 N1 -6.4(3) . . . . ?
B1 O1 C8 N2 174.5(2) . . . . ?
B1 O2 C13 C14 -33.3(3) . . . . ?
B1 O2 C13 C15 85.7(3) . . . . ?
B1 O2 C13 C16 -154.8(2) . . . . ?
B1 O3 C14 C13 -24.7(3) . . . . ?
B1 O3 C14 C17 -146.3(2) . . . . ?
B1 O3 C14 C18 94.2(3) . . . . ?
C19 C19 C20 C21 175.1(6) 3_575 . . . ?
